data_2200258
loop_
_publ_author_name
'Larsson, Krister'

_publ_section_title
;
 Infinite chain of [Ba{Cr(ox)~2~(phen)}~2~]~<i>n~</i>
;
_journal_issue 5
_journal_name_full 'Acta Crystallographica Section E'
_journal_page_first m195
_journal_page_last m197
_journal_paper_doi 10.1107/S1600536801005931
_journal_volume 57
_journal_year 2001
_chemical_formula_iupac '[Ba {Cr (C2 O4) (C12 H8 N2)}2 (H2 O)6]'
_chemical_formula_moiety 'Ba 2+, 2C16 H8 Cr N2 O8 1-, 6H2 O'
_chemical_formula_sum 'C32 H28 Ba Cr2 N4 O22'
_chemical_formula_weight 1061.92
_space_group_IT_number 15
_symmetry_cell_setting monoclinic
_symmetry_space_group_name_Hall '-C 2yc'
_symmetry_space_group_name_H-M 'C 1 2/c 1'
_cell_angle_alpha 90
_cell_angle_beta 92.367(7)
_cell_angle_gamma 90
_cell_formula_units_Z 4
_cell_length_a 26.1127(18)
_cell_length_b 10.1535(6)
_cell_length_c 14.6165(9)
_cell_measurement_reflns_used 25
_cell_measurement_temperature 293(2)
_cell_measurement_theta_max 27
_cell_measurement_theta_min 3.1
_cell_volume 3872.0(4)
_computing_cell_refinement 'CAD-4 Software'
_computing_data_collection 'CAD-4 Software (Enraf Nonius, 1989)'
_computing_data_reduction 'XCAD4 (Harms & Wocadlo, 1995)'
_computing_molecular_graphics 'ORTEP-3 (Farrugia, 1997)'
_computing_structure_refinement 'SHELXL97 (Sheldrick, 1997)'
_diffrn_measured_fraction_theta_full .993
_diffrn_measured_fraction_theta_max .993
_diffrn_measurement_device_type 'Enraf-Nonius CAD4'
_diffrn_measurement_method \w-2\q
_diffrn_radiation_type MoK\a
_diffrn_radiation_wavelength .71073
_diffrn_reflns_av_R_equivalents .0277
_diffrn_reflns_limit_h_max 33
_diffrn_reflns_limit_h_min 0
_diffrn_reflns_limit_k_max 12
_diffrn_reflns_limit_k_min 0
_diffrn_reflns_limit_l_max 18
_diffrn_reflns_limit_l_min -18
_diffrn_reflns_number 4442
_diffrn_reflns_theta_full 27.00
_diffrn_reflns_theta_max 27.00
_diffrn_reflns_theta_min 3.08
_diffrn_standards_decay_% 21
_diffrn_standards_interval_time 120
_diffrn_standards_number 4
_exptl_absorpt_coefficient_mu 1.652
_exptl_absorpt_correction_T_max .7604
_exptl_absorpt_correction_T_min .5925
_exptl_absorpt_correction_type '\y scan'
_exptl_absorpt_process_details '(North et al., 1968)'
_exptl_crystal_colour red-violet
_exptl_crystal_density_diffrn 1.822
_exptl_crystal_density_method 'not measured'
_exptl_crystal_description prism
_exptl_crystal_F_000 2112
_exptl_crystal_size_max .3
_exptl_crystal_size_mid .2
_exptl_crystal_size_min .2
_refine_diff_density_max 2.094
_refine_diff_density_min -1.154
_refine_ls_extinction_method none
_refine_ls_goodness_of_fit_ref 1.005
_refine_ls_hydrogen_treatment constr
_refine_ls_matrix_type full
_refine_ls_number_parameters 276
_refine_ls_number_reflns 4203
_refine_ls_number_restraints 0
_refine_ls_restrained_S_all 1.005
_refine_ls_R_factor_gt .0440
_refine_ls_shift/su_max .000
_refine_ls_structure_factor_coef Fsqd
_refine_ls_weighting_details 'calc w = 1/[\s^2^(Fo^2^)+(0.0627P)^2^+13.8292P] where P = (Fo^2^+2Fc^2^)/3'
_refine_ls_weighting_scheme calc
_refine_ls_wR_factor_ref .1254
_reflns_number_gt 2749
_reflns_number_total 4203
_reflns_threshold_expression I>2\s(I)
_cod_data_source_file br6013.cif
_cod_data_source_block I
_cod_depositor_comments
;
 Marking attached hydrogen atoms.

 Antanas Vaitkus,
 2017-03-27
;
_cod_original_sg_symbol_H-M 'C 2/c'
_cod_database_code 2200258
_cod_database_fobs_code 2200258

loop_
_symmetry_equiv_pos_as_xyz
'x, y, z'
'-x, y, -z+1/2'
'x+1/2, y+1/2, z'
'-x+1/2, y+1/2, -z+1/2'
'-x, -y, -z'
'x, -y, z-1/2'
'-x+1/2, -y+1/2, -z'
'x+1/2, -y+1/2, z-1/2'

loop_
_atom_site_label
_atom_site_fract_x
_atom_site_fract_y
_atom_site_fract_z
_atom_site_U_iso_or_equiv
_atom_site_adp_type
_atom_site_calc_flag
_atom_site_refinement_flags
_atom_site_occupancy
_atom_site_disorder_assembly
_atom_site_disorder_group
_atom_site_type_symbol
_atom_site_attached_hydrogens
Ba1 .0000 .19519(4) .2500 .04879(17) Uani d S 1 . . Ba 0
Cr1 .12873(2) -.30660(7) .31223(5) .03088(18) Uani d . 1 . . Cr 0
O31 .08888(13) -.2245(3) .2111(2) .0419(8) Uani d . 1 . . O 0
O41 .13193(12) -.4773(3) .2522(2) .0377(7) Uani d . 1 . . O 0
O30 .12214(13) -.1320(3) .3675(2) .0406(8) Uani d . 1 . . O 0
O40 .06779(12) -.3803(3) .3649(2) .0440(8) Uani d . 1 . . O 0
O42 .01774(13) -.5577(4) .3532(3) .0539(10) Uani d . 1 . . O 0
O43 .08790(14) -.6623(3) .2355(3) .0539(10) Uani d . 1 . . O 0
O32 .08312(15) .0601(4) .3428(3) .0576(11) Uani d . 1 . . O 0
O33 .04474(17) -.0415(4) .1793(3) .0674(12) Uani d . 1 . . O 0
N10 .19900(14) -.2695(3) .2577(3) .0307(8) Uani d . 1 . . N 0
C20 .22668(16) -.3678(4) .3985(3) .0303(9) Uani d . 1 . . C 0
N11 .17661(14) -.3707(4) .4188(3) .0330(8) Uani d . 1 . . N 0
C14 .32903(18) -.3626(5) .3474(4) .0411(11) Uani d . 1 . . C 0
H14 .3629 -.3627 .3300 .049 Uiso calc R 1 . . H 0
C16 .26598(18) -.4108(4) .4587(3) .0363(10) Uani d . 1 . . C 0
C15 .31785(18) -.4081(5) .4308(4) .0429(12) Uani d . 1 . . C 0
H15 .3440 -.4380 .4706 .051 Uiso calc R 1 . . H 0
C21 .23855(16) -.3161(4) .3115(3) .0276(8) Uani d . 1 . . C 0
C11 .2588(2) -.2188(5) .1437(3) .0426(12) Uani d . 1 . . C 0
H11 .2646 -.1862 .0856 .051 Uiso calc R 1 . . H 0
C19 .1640(2) -.4145(5) .5008(3) .0428(11) Uani d . 1 . . C 0
H19 .1297 -.4172 .5153 .051 Uiso calc R 1 . . H 0
C17 .2519(2) -.4555(5) .5455(3) .0443(12) Uani d . 1 . . C 0
H17 .2767 -.4840 .5884 .053 Uiso calc R 1 . . H 0
C30 .09358(18) -.0522(5) .3209(4) .0398(11) Uani d . 1 . . C 0
C12 .2987(2) -.2629(5) .1989(4) .0417(11) Uani d . 1 . . C 0
H12 .3320 -.2586 .1787 .050 Uiso calc R 1 . . H 0
C10 .2089(2) -.2232(5) .1754(3) .0389(11) Uani d . 1 . . C 0
H10 .1820 -.1928 .1377 .047 Uiso calc R 1 . . H 0
C18 .2015(2) -.4564(5) .5655(4) .0490(13) Uani d . 1 . . C 0
H18 .1919 -.4851 .6227 .059 Uiso calc R 1 . . H 0
C31 .07281(18) -.1075(5) .2282(4) .0419(11) Uani d . 1 . . C 0
C13 .28988(17) -.3142(4) .2850(3) .0324(9) Uani d . 1 . . C 0
C40 .05581(17) -.4951(5) .3340(4) .0407(11) Uani d . 1 . . C 0
C41 .09411(16) -.5538(5) .2681(4) .0370(11) Uani d . 1 . . C 0
O1 .36785(19) .2633(7) .5205(3) .0965(18) Uani d . 1 . . O 2
O2 .4493(2) .1237(7) .4398(3) .101(2) Uani d . 1 . . O 2
O3 .0172(3) .1943(6) .0574(5) .120(2) Uani d . 1 . . O 2

loop_
_atom_site_aniso_label
_atom_site_aniso_U_11
_atom_site_aniso_U_22
_atom_site_aniso_U_33
_atom_site_aniso_U_12
_atom_site_aniso_U_13
_atom_site_aniso_U_23
Ba1 .0269(2) .0271(2) .0914(4) .000 -.0089(2) .000
Cr1 .0273(4) .0251(4) .0402(4) .0008(3) -.0001(3) -.0015(3)
O31 .0376(17) .0360(18) .051(2) .0055(14) -.0129(15) -.0056(15)
O41 .0328(16) .0311(16) .050(2) -.0026(13) .0076(14) -.0053(15)
O30 .0453(19) .0297(16) .046(2) .0032(15) -.0082(15) -.0062(15)
O40 .0292(16) .043(2) .061(2) -.0036(15) .0101(15) -.0083(17)
O42 .0343(18) .058(2) .070(3) -.0122(17) .0070(17) -.001(2)
O43 .0349(18) .0303(18) .096(3) .0001(14) -.0032(19) -.0125(19)
O32 .054(2) .036(2) .082(3) .0136(17) -.013(2) -.0138(19)
O33 .070(3) .060(3) .070(3) .026(2) -.027(2) -.006(2)
N10 .0331(18) .0250(18) .034(2) -.0033(15) -.0014(15) .0022(15)
C20 .035(2) .0209(19) .036(2) -.0017(17) .0014(18) -.0003(18)
N11 .038(2) .0270(18) .034(2) .0006(16) .0037(16) .0027(16)
C14 .029(2) .037(3) .057(3) -.001(2) -.001(2) -.006(2)
C16 .045(3) .027(2) .037(3) .001(2) -.006(2) -.004(2)
C15 .039(3) .037(3) .052(3) .007(2) -.013(2) -.002(2)
C21 .031(2) .0210(19) .031(2) -.0018(17) .0009(16) -.0008(18)
C11 .056(3) .038(3) .035(3) -.010(2) .010(2) .006(2)
C19 .051(3) .036(3) .043(3) -.003(2) .015(2) .003(2)
C17 .065(3) .033(2) .034(3) .002(2) -.007(2) .005(2)
C30 .031(2) .029(2) .058(3) .0009(19) -.001(2) -.002(2)
C12 .040(3) .038(3) .047(3) -.010(2) .008(2) -.005(2)
C10 .049(3) .034(3) .034(3) -.003(2) -.004(2) .005(2)
C18 .080(4) .038(3) .029(3) -.002(3) .006(3) .005(2)
C31 .032(2) .039(3) .054(3) .004(2) -.004(2) -.001(2)
C13 .034(2) .027(2) .037(2) -.0023(19) .0004(18) -.0039(19)
C40 .028(2) .042(3) .052(3) .000(2) -.003(2) .004(2)
C41 .026(2) .031(2) .054(3) .0017(18) -.005(2) .000(2)
O1 .060(3) .159(5) .071(3) -.016(3) .011(2) -.035(4)
O2 .110(4) .139(5) .054(3) .056(4) .012(3) .013(3)
O3 .150(6) .096(5) .117(5) .016(4) .034(5) .010(4)

loop_
_atom_type_symbol
_atom_type_description
_atom_type_scat_dispersion_real
_atom_type_scat_dispersion_imag
_atom_type_scat_source
C C .0033 .0016 'International Tables Vol C Tables 4.2.6.8 and 6.1.1.4'
H H 0 0 'International Tables Vol C Tables 4.2.6.8 and 6.1.1.4'
Ba Ba -.3244 2.2819 'International Tables Vol C Tables 4.2.6.8 and 6.1.1.4'
Cr Cr .3209 .6236 'International Tables Vol C Tables 4.2.6.8 and 6.1.1.4'
N N .0061 .0033 'International Tables Vol C Tables 4.2.6.8 and 6.1.1.4'
O O .0106 .006 'International Tables Vol C Tables 4.2.6.8 and 6.1.1.4'

loop_
_geom_angle_atom_site_label_1
_geom_angle_atom_site_label_2
_geom_angle_atom_site_label_3
_geom_angle_site_symmetry_1
_geom_angle_site_symmetry_3
_geom_angle
_geom_angle_publ_flag
O43 Ba1 O43 1_565 2_565 115.97(15) ?
O43 Ba1 O32 1_565 2 147.28(13) ?
O43 Ba1 O32 2_565 2 70.54(12) ?
O43 Ba1 O32 1_565 . 70.54(12) ?
O43 Ba1 O32 2_565 . 147.28(13) ?
O32 Ba1 O32 2 . 122.73(15) ?
O43 Ba1 O3 1_565 . 76.04(19) ?
O43 Ba1 O3 2_565 . 104.15(18) ?
O32 Ba1 O3 2 . 71.35(19) ?
O32 Ba1 O3 . . 108.47(18) ?
O43 Ba1 O3 1_565 2 104.15(18) ?
O43 Ba1 O3 2_565 2 76.04(19) ?
O32 Ba1 O3 2 2 108.47(18) ?
O32 Ba1 O3 . 2 71.36(19) ?
O3 Ba1 O3 . 2 179.7(3) ?
O43 Ba1 O33 1_565 . 93.41(12) ?
O43 Ba1 O33 2_565 . 145.54(12) ?
O32 Ba1 O33 2 . 75.00(12) ?
O32 Ba1 O33 . . 57.29(11) y
O3 Ba1 O33 . . 64.10(16) ?
O3 Ba1 O33 2 . 115.58(17) ?
O43 Ba1 O33 1_565 2 145.54(12) ?
O43 Ba1 O33 2_565 2 93.41(12) ?
O32 Ba1 O33 2 2 57.29(11) ?
O32 Ba1 O33 . 2 75.00(12) ?
O3 Ba1 O33 . 2 115.58(17) ?
O3 Ba1 O33 2 2 64.10(16) ?
O33 Ba1 O33 . 2 67.0(2) ?
O43 Ba1 O42 1_565 1_565 58.33(11) y
O43 Ba1 O42 2_565 1_565 67.96(11) ?
O32 Ba1 O42 2 1_565 138.49(11) ?
O32 Ba1 O42 . 1_565 93.73(11) ?
O3 Ba1 O42 . 1_565 118.43(16) ?
O3 Ba1 O42 2 1_565 61.91(15) ?
O33 Ba1 O42 . 1_565 146.51(11) ?
O33 Ba1 O42 2 1_565 125.60(12) ?
O43 Ba1 O42 1_565 2_565 67.96(11) ?
O43 Ba1 O42 2_565 2_565 58.33(11) ?
O32 Ba1 O42 2 2_565 93.73(11) ?
O32 Ba1 O42 . 2_565 138.49(11) ?
O3 Ba1 O42 . 2_565 61.91(15) ?
O3 Ba1 O42 2 2_565 118.43(16) ?
O33 Ba1 O42 . 2_565 125.60(12) ?
O33 Ba1 O42 2 2_565 146.51(11) ?
O42 Ba1 O42 1_565 2_565 63.75(16) ?
O40 Cr1 O41 . . 83.52(14) y
O40 Cr1 O30 . . 95.62(15) ?
O41 Cr1 O30 . . 176.56(14) ?
O40 Cr1 O31 . . 92.56(15) ?
O41 Cr1 O31 . . 94.00(14) ?
O30 Cr1 O31 . . 82.70(14) y
O40 Cr1 N11 . . 93.45(15) ?
O41 Cr1 N11 . . 91.37(15) ?
O30 Cr1 N11 . . 92.01(14) ?
O31 Cr1 N11 . . 172.36(14) ?
O40 Cr1 N10 . . 167.71(15) ?
O41 Cr1 N10 . . 86.16(14) ?
O30 Cr1 N10 . . 95.06(14) ?
O31 Cr1 N10 . . 94.81(15) ?
N11 Cr1 N10 . . 80.11(15) y
C31 O31 Cr1 . . 114.4(3) ?
C41 O41 Cr1 . . 114.1(3) ?
C30 O30 Cr1 . . 114.4(3) ?
C40 O40 Cr1 . . 113.7(3) ?
C40 O42 Ba1 . 1_545 115.9(3) ?
C41 O43 Ba1 . 1_545 123.5(3) ?
C30 O32 Ba1 . . 119.9(3) ?
C31 O33 Ba1 . . 119.7(4) ?
C10 N10 C21 . . 118.4(4) ?
C10 N10 Cr1 . . 128.6(3) ?
C21 N10 Cr1 . . 112.4(3) ?
N11 C20 C16 . . 123.1(4) ?
N11 C20 C21 . . 116.9(4) ?
C16 C20 C21 . . 119.9(4) ?
C19 N11 C20 . . 118.8(4) ?
C19 N11 Cr1 . . 128.4(3) ?
C20 N11 Cr1 . . 112.8(3) ?
C15 C14 C13 . . 121.3(4) ?
C20 C16 C17 . . 117.1(5) ?
C20 C16 C15 . . 119.6(4) ?
C17 C16 C15 . . 123.3(5) ?
C14 C15 C16 . . 120.5(4) ?
N10 C21 C13 . . 123.1(4) ?
N10 C21 C20 . . 117.2(4) ?
C13 C21 C20 . . 119.7(4) ?
C12 C11 C10 . . 119.5(4) ?
N11 C19 C18 . . 121.2(5) ?
C18 C17 C16 . . 119.1(5) ?
O32 C30 O30 . . 125.8(5) ?
O32 C30 C31 . . 119.7(5) ?
O30 C30 C31 . . 114.4(4) ?
C11 C12 C13 . . 120.3(5) ?
N10 C10 C11 . . 122.1(4) ?
C17 C18 C19 . . 120.6(5) ?
O33 C31 O31 . . 126.2(5) ?
O33 C31 C30 . . 120.1(5) ?
O31 C31 C30 . . 113.6(4) ?
C12 C13 C21 . . 116.7(4) ?
C12 C13 C14 . . 124.4(4) ?
C21 C13 C14 . . 118.9(4) ?
O42 C40 O40 . . 125.5(5) ?
O42 C40 C41 . . 119.9(5) ?
O40 C40 C41 . . 114.7(4) ?
O43 C41 O41 . . 124.8(5) ?
O43 C41 C40 . . 121.4(4) ?
O41 C41 C40 . . 113.8(4) ?

loop_
_geom_bond_atom_site_label_1
_geom_bond_atom_site_label_2
_geom_bond_site_symmetry_2
_geom_bond_distance
_geom_bond_publ_flag
Ba1 O43 1_565 2.729(4) y
Ba1 O32 . 2.861(4) y
Ba1 O3 . 2.869(7) y
Ba1 O33 . 2.883(4) y
Ba1 O42 1_565 2.955(4) y
Cr1 O40 . 1.946(3) y
Cr1 O41 . 1.946(3) y
Cr1 O30 . 1.959(3) y
Cr1 O31 . 1.959(3) y
Cr1 N11 . 2.062(4) y
Cr1 N10 . 2.065(4) y
O31 C31 . 1.288(6) ?
O41 C41 . 1.285(5) ?
O30 C30 . 1.278(6) ?
O40 C40 . 1.284(6) ?
O42 C40 . 1.223(6) ?
O42 Ba1 1_545 2.955(4) ?
O43 C41 . 1.209(6) ?
O43 Ba1 1_545 2.729(4) ?
O32 C30 . 1.219(6) ?
O33 C31 . 1.206(6) ?
N10 C10 . 1.327(6) ?
N10 C21 . 1.357(6) ?
C20 N11 . 1.353(6) ?
C20 C16 . 1.395(6) ?
C20 C21 . 1.422(6) ?
N11 C19 . 1.332(6) ?
C14 C15 . 1.348(7) ?
C14 C13 . 1.428(7) ?
C16 C17 . 1.410(7) ?
C16 C15 . 1.431(7) ?
C21 C13 . 1.410(6) ?
C11 C12 . 1.368(7) ?
C11 C10 . 1.400(7) ?
C19 C18 . 1.398(8) ?
C17 C18 . 1.359(8) ?
C30 C31 . 1.544(7) ?
C12 C13 . 1.391(7) ?
C40 C41 . 1.538(7) ?
